data_1544229
loop_
_publ_author_name
'Kalaiyarasi, S.'
'Devi, S. Reena'
'Akilan, R.'
'Kumar, R. Mohan'
'Chakkaravarthi, G.'

_publ_section_title
;
 4-Methylanilinium 3-carboxy-2-hydroxypropanoate
;
_journal_coeditor_code VM4015
_journal_issue 9
_journal_name_full IUCrData
_journal_page_first x161525
_journal_paper_doi 10.1107/S241431461601525X
_journal_volume 1
_journal_year 2016
_chemical_formula_iupac 'C7 H10 N +, C4 H5 O5 -'
_chemical_formula_moiety 'C7 H10 N +, C4 H5 O5 -'
_chemical_formula_sum 'C11 H15 N O5'
_chemical_formula_weight 241.24
_chemical_name_common '4-Methylanilinium 2-hydroxysuccinate'
_chemical_name_systematic
;
4-Methylanilinium 3-carboxy-2-hydroxypropanoate
;
_space_group_crystal_system monoclinic
_space_group_IT_number 14
_space_group_name_Hall '-P 2ybc'
_space_group_name_H-M_alt 'P 1 21/c 1'
_symmetry_space_group_name_Hall '-P 2ybc'
_symmetry_space_group_name_H-M 'P 1 21/c 1'
_atom_sites_solution_hydrogens mixed
_audit_creation_method SHELXL-2016/4
_cell_angle_alpha 90
_cell_angle_beta 109.234(3)
_cell_angle_gamma 90
_cell_formula_units_Z 4
_cell_length_a 7.4849(8)
_cell_length_b 16.1306(16)
_cell_length_c 10.4904(10)
_cell_measurement_reflns_used 5534
_cell_measurement_temperature 295(2)
_cell_measurement_theta_max 29.6
_cell_measurement_theta_min 2.4
_cell_volume 1195.9(2)
_computing_cell_refinement
;
SAINT (Bruker, 2004)
;
_computing_data_collection
;
APEX2 (Bruker, 2004)
;
_computing_data_reduction
;
SAINT (Bruker, 2004)
;
_computing_molecular_graphics
;
PLATON (Spek, 2009)
;
_computing_publication_material
;
SHELXL2016 (Sheldrick, 2015) and PLATON (Spek, 2009)
;
_computing_structure_refinement
;
SHELXL2016 (Sheldrick, 2015)
;
_computing_structure_solution
;
SHELXS97 (Sheldrick, 2008)
;
_diffrn_ambient_temperature 295(2)
_diffrn_measured_fraction_theta_full 1.000
_diffrn_measured_fraction_theta_max 0.990
_diffrn_measurement_device_type 'Bruker Kappa APEXII CCD'
_diffrn_measurement_method '\w and \f scan'
_diffrn_radiation_type MoK\a
_diffrn_radiation_wavelength 0.71073
_diffrn_reflns_av_R_equivalents 0.0474
_diffrn_reflns_limit_h_max 10
_diffrn_reflns_limit_h_min -10
_diffrn_reflns_limit_k_max 22
_diffrn_reflns_limit_k_min -22
_diffrn_reflns_limit_l_max 14
_diffrn_reflns_limit_l_min -14
_diffrn_reflns_number 19297
_diffrn_reflns_theta_full 25.242
_diffrn_reflns_theta_max 29.857
_diffrn_reflns_theta_min 2.413
_exptl_absorpt_coefficient_mu 0.106
_exptl_absorpt_correction_T_max 0.7459
_exptl_absorpt_correction_T_min 0.6858
_exptl_absorpt_correction_type multi-scan
_exptl_absorpt_process_details
;
(SADABS; Bruker, 2004)
;
_exptl_crystal_colour colourless
_exptl_crystal_density_diffrn 1.340
_exptl_crystal_description block
_exptl_crystal_F_000 512
_exptl_crystal_size_max 0.260
_exptl_crystal_size_mid 0.220
_exptl_crystal_size_min 0.200
_refine_diff_density_max 0.366
_refine_diff_density_min -0.204
_refine_ls_extinction_method none
_refine_ls_goodness_of_fit_ref 1.026
_refine_ls_hydrogen_treatment mixed
_refine_ls_matrix_type full
_refine_ls_number_parameters 173
_refine_ls_number_reflns 3403
_refine_ls_number_restraints 5
_refine_ls_restrained_S_all 1.027
_refine_ls_R_factor_all 0.0944
_refine_ls_R_factor_gt 0.0483
_refine_ls_shift/su_max 0.000
_refine_ls_shift/su_mean 0.000
_refine_ls_structure_factor_coef Fsqd
_refine_ls_weighting_details 'w=1/[\s^2^(Fo^2^)+(0.0550P)^2^+0.3504P] where P=(Fo^2^+2Fc^2^)/3'
_refine_ls_weighting_scheme calc
_refine_ls_wR_factor_gt 0.1162
_refine_ls_wR_factor_ref 0.1363
_reflns_number_gt 2078
_reflns_number_total 3403
_reflns_threshold_expression 'I > 2\s(I)'
_cod_data_source_file vm4015sup1.cif
_cod_data_source_block I
_cod_database_code 1544229
_shelx_space_group_comment
;
The symmetry employed for this shelxl refinement is uniquely defined
by the following loop, which should always be used as a source of
symmetry information in preference to the above space-group names.
They are only intended as comments.
;
_shelx_estimated_absorpt_t_min 0.973
_shelx_estimated_absorpt_t_max 0.979

loop_
_space_group_symop_operation_xyz
'x, y, z'
'-x, y+1/2, -z+1/2'
'-x, -y, -z'
'x, -y-1/2, z-1/2'

loop_
_atom_site_type_symbol
_atom_site_label
_atom_site_fract_x
_atom_site_fract_y
_atom_site_fract_z
_atom_site_U_iso_or_equiv
_atom_site_adp_type
_atom_site_calc_flag
_atom_site_occupancy
C C1 0.2423(3) 0.50050(12) 0.9996(2) 0.0447(5) Uani d 1
C C2 0.2804(3) 0.58051(13) 1.04649(19) 0.0498(5) Uani d 1
H H2 0.322596 0.590187 1.139054 0.060 Uiso calc 1
C C3 0.2574(3) 0.64649(12) 0.95917(17) 0.0436(4) Uani d 1
H H3 0.284307 0.700093 0.992660 0.052 Uiso calc 1
C C4 0.1946(2) 0.63270(10) 0.82288(16) 0.0297(4) Uani d 1
C C5 0.1539(3) 0.55398(12) 0.77248(19) 0.0463(5) Uani d 1
H H5 0.110417 0.544643 0.679829 0.056 Uiso calc 1
C C6 0.1787(3) 0.48874(13) 0.8621(2) 0.0544(5) Uani d 1
H H6 0.151451 0.435215 0.828325 0.065 Uiso calc 1
C C7 0.2706(3) 0.42870(15) 1.0955(3) 0.0683(7) Uani d 1
H H7A 0.267825 0.448194 1.181262 0.102 Uiso calc 1
H H7B 0.390753 0.403169 1.106808 0.102 Uiso calc 1
H H7C 0.171438 0.388864 1.059646 0.102 Uiso calc 1
C C8 0.8664(2) 0.81546(11) 0.87375(15) 0.0300(4) Uani d 1
C C9 0.6854(2) 0.80756(11) 0.91036(16) 0.0329(4) Uani d 1
H H9 0.711761 0.770807 0.988796 0.039 Uiso calc 1
C C10 0.6193(2) 0.88973(11) 0.94679(19) 0.0372(4) Uani d 1
H H10A 0.591569 0.927381 0.870639 0.045 Uiso calc 1
H H10B 0.717729 0.914278 1.022132 0.045 Uiso calc 1
C C11 0.4433(2) 0.87581(10) 0.98457(16) 0.0307(4) Uani d 1
N N1 0.16966(19) 0.70315(10) 0.73151(15) 0.0324(3) Uani d 1
O O1 0.86759(15) 0.78284(8) 0.76746(12) 0.0398(3) Uani d 1
O O2 1.00180(15) 0.85307(9) 0.95801(11) 0.0443(3) Uani d 1
O O3 0.28940(16) 0.90265(10) 0.89417(13) 0.0509(4) Uani d 1
O O4 0.44432(17) 0.84089(9) 1.08584(13) 0.0495(4) Uani d 1
O O5 0.53901(15) 0.77145(8) 0.80248(12) 0.0405(3) Uani d 1
H H1A 0.2777(18) 0.7287(12) 0.753(2) 0.052(6) Uiso d 1
H H1B 0.080(2) 0.7348(11) 0.739(2) 0.050(6) Uiso d 1
H H1C 0.131(3) 0.6877(13) 0.6475(11) 0.058(6) Uiso d 1
H H3A 0.197(3) 0.8863(16) 0.915(3) 0.087 Uiso d 1
H H5A 0.589(3) 0.7479(16) 0.754(2) 0.087 Uiso d 1

loop_
_atom_site_aniso_label
_atom_site_aniso_U_11
_atom_site_aniso_U_22
_atom_site_aniso_U_33
_atom_site_aniso_U_12
_atom_site_aniso_U_13
_atom_site_aniso_U_23
C1 0.0391(10) 0.0430(11) 0.0527(12) 0.0069(8) 0.0160(8) 0.0088(9)
C2 0.0566(12) 0.0563(13) 0.0313(9) -0.0025(10) 0.0073(8) 0.0025(9)
C3 0.0539(11) 0.0403(11) 0.0338(9) -0.0078(8) 0.0109(8) -0.0075(8)
C4 0.0236(7) 0.0348(9) 0.0322(8) 0.0010(6) 0.0111(6) -0.0015(7)
C5 0.0604(12) 0.0433(11) 0.0345(9) -0.0009(9) 0.0146(8) -0.0094(8)
C6 0.0715(14) 0.0345(11) 0.0581(13) -0.0012(10) 0.0226(11) -0.0069(9)
C7 0.0657(14) 0.0611(15) 0.0812(17) 0.0157(12) 0.0284(13) 0.0325(13)
C8 0.0191(7) 0.0424(10) 0.0295(8) 0.0041(6) 0.0091(6) 0.0049(7)
C9 0.0231(7) 0.0430(10) 0.0347(8) -0.0027(7) 0.0123(6) -0.0018(7)
C10 0.0259(8) 0.0443(10) 0.0453(10) -0.0067(7) 0.0169(7) -0.0082(8)
C11 0.0255(7) 0.0378(9) 0.0317(8) -0.0023(6) 0.0133(6) -0.0064(7)
N1 0.0261(7) 0.0411(9) 0.0323(8) -0.0005(6) 0.0129(6) -0.0015(6)
O1 0.0312(6) 0.0538(8) 0.0394(7) 0.0036(5) 0.0184(5) -0.0043(6)
O2 0.0219(5) 0.0758(10) 0.0357(7) -0.0091(6) 0.0101(5) -0.0050(6)
O3 0.0270(6) 0.0840(11) 0.0446(7) 0.0028(6) 0.0156(5) 0.0187(7)
O4 0.0343(7) 0.0718(10) 0.0437(7) 0.0051(6) 0.0145(5) 0.0159(7)
O5 0.0247(6) 0.0522(8) 0.0472(7) -0.0080(5) 0.0152(5) -0.0180(6)

loop_
_atom_type_symbol
_atom_type_description
_atom_type_scat_dispersion_real
_atom_type_scat_dispersion_imag
_atom_type_scat_source
C C 0.0033 0.0016 'International Tables Vol C Tables 4.2.6.8 and 6.1.1.4'
H H 0.0000 0.0000 'International Tables Vol C Tables 4.2.6.8 and 6.1.1.4'
N N 0.0061 0.0033 'International Tables Vol C Tables 4.2.6.8 and 6.1.1.4'
O O 0.0106 0.0060 'International Tables Vol C Tables 4.2.6.8 and 6.1.1.4'

loop_
_geom_angle_atom_site_label_1
_geom_angle_atom_site_label_2
_geom_angle_atom_site_label_3
_geom_angle
C6 C1 C2 117.62(18)
C6 C1 C7 121.3(2)
C2 C1 C7 121.06(19)
C1 C2 C3 121.37(18)
C1 C2 H2 119.3
C3 C2 H2 119.3
C4 C3 C2 119.60(17)
C4 C3 H3 120.2
C2 C3 H3 120.2
C3 C4 C5 120.66(17)
C3 C4 N1 119.05(15)
C5 C4 N1 120.28(15)
C4 C5 C6 118.69(17)
C4 C5 H5 120.7
C6 C5 H5 120.7
C1 C6 C5 122.06(19)
C1 C6 H6 119.0
C5 C6 H6 119.0
C1 C7 H7A 109.5
C1 C7 H7B 109.5
H7A C7 H7B 109.5
C1 C7 H7C 109.5
H7A C7 H7C 109.5
H7B C7 H7C 109.5
O1 C8 O2 126.49(14)
O1 C8 C9 117.47(14)
O2 C8 C9 116.00(14)
O5 C9 C10 109.40(13)
O5 C9 C8 110.47(13)
C10 C9 C8 112.47(14)
O5 C9 H9 108.1
C10 C9 H9 108.1
C8 C9 H9 108.1
C9 C10 C11 108.84(14)
C9 C10 H10A 109.9
C11 C10 H10A 109.9
C9 C10 H10B 109.9
C11 C10 H10B 109.9
H10A C10 H10B 108.3
O4 C11 O3 123.16(14)
O4 C11 C10 123.35(15)
O3 C11 C10 113.45(15)
C4 N1 H1A 107.0(14)
C4 N1 H1B 109.3(14)
H1A N1 H1B 112(2)
C4 N1 H1C 111.8(15)
H1A N1 H1C 111(2)
H1B N1 H1C 105.1(19)
C11 O3 H3A 108.4(19)
C9 O5 H5A 107(2)

loop_
_geom_bond_atom_site_label_1
_geom_bond_atom_site_label_2
_geom_bond_distance
C1 C6 1.375(3)
C1 C2 1.377(3)
C1 C7 1.503(3)
C2 C3 1.378(3)
C2 H2 0.9300
C3 C4 1.368(2)
C3 H3 0.9300
C4 C5 1.371(3)
C4 N1 1.458(2)
C5 C6 1.382(3)
C5 H5 0.9300
C6 H6 0.9300
C7 H7A 0.9600
C7 H7B 0.9600
C7 H7C 0.9600
C8 O1 1.2357(19)
C8 O2 1.2596(19)
C8 C9 1.530(2)
C9 O5 1.4155(19)
C9 C10 1.508(2)
C9 H9 0.9800
C10 C11 1.512(2)
C10 H10A 0.9700
C10 H10B 0.9700
C11 O4 1.200(2)
C11 O3 1.302(2)
N1 H1A 0.868(9)
N1 H1B 0.868(9)
N1 H1C 0.869(9)
O3 H3A 0.831(10)
O5 H5A 0.816(10)

loop_
_geom_hbond_atom_site_label_D
_geom_hbond_atom_site_label_H
_geom_hbond_atom_site_label_A
_geom_hbond_site_symmetry_A
_geom_hbond_distance_DH
_geom_hbond_distance_HA
_geom_hbond_distance_DA
_geom_hbond_angle_DHA
_geom_hbond_publ_flag
O5 H5A O1 . 0.816(10) 2.12(3) 2.6101(15) 119(2) y
N1 H1A O5 . 0.868(9) 1.976(10) 2.8381(18) 172(2) y
N1 H1B O1 1_455 0.868(9) 1.877(11) 2.7328(18) 168(2) y
N1 H1C O2 4_475 0.869(9) 2.014(10) 2.8736(19) 170(2) y
O3 H3A O2 1_455 0.831(10) 1.752(10) 2.5830(16) 179(3) y
O5 H5A O4 4_575 0.816(10) 2.26(2) 2.8088(18) 125(2) y

loop_
_geom_torsion_atom_site_label_1
_geom_torsion_atom_site_label_2
_geom_torsion_atom_site_label_3
_geom_torsion_atom_site_label_4
_geom_torsion
C6 C1 C2 C3 -0.6(3)
C7 C1 C2 C3 179.1(2)
C1 C2 C3 C4 0.3(3)
C2 C3 C4 C5 0.2(3)
C2 C3 C4 N1 179.61(17)
C3 C4 C5 C6 -0.4(3)
N1 C4 C5 C6 -179.80(17)
C2 C1 C6 C5 0.3(3)
C7 C1 C6 C5 -179.3(2)
C4 C5 C6 C1 0.1(3)
O1 C8 C9 O5 -7.5(2)
O2 C8 C9 O5 174.38(14)
O1 C8 C9 C10 -130.05(16)
O2 C8 C9 C10 51.8(2)
O5 C9 C10 C11 58.19(18)
C8 C9 C10 C11 -178.66(13)
C9 C10 C11 O4 69.8(2)
C9 C10 C11 O3 -107.77(17)

_cod_database_fobs_code 1544229
